data_7237319
loop_
_publ_author_name
'Li, Chuan'
'Du, Xiaoyang'
'Zhou, Yu'
'Ye, Jun'
'Fu, Lulu'
'Humphrey, Mark G.'
'Wu, Chao'
'Zhao, Juewen'
'Du, Yanqing'
'Tao, Silu'
'Wu, Jiacheng'
'Zhang, Chi'

_publ_section_title
;
 A simple and broadly applicable synthesis of fluorene-coupled D--\s--A
 type molecules: towards high-triplet-energy bipolar hosts for efficient
 blue thermally-activated delayed fluorescence
;
_journal_issue 26
_journal_name_full 'Journal of Materials Chemistry C'
_journal_page_first 6949
_journal_paper_doi 10.1039/C8TC01309H
_journal_volume 6
_journal_year 2018
_chemical_formula_sum 'C46 H30 N4'
_chemical_formula_weight 638.74
_space_group_IT_number 2
_space_group_name_Hall '-P 1'
_space_group_name_H-M_alt 'P -1'
_symmetry_cell_setting Triclinic'
_symmetry_space_group_name_H-M 'P -1'
_atom_sites_solution_hydrogens geom
_atom_sites_solution_primary direct
_atom_sites_solution_secondary difmap
_audit_creation_method SHELXL-97
_audit_update_record
;
2018-01-14 deposited with the CCDC.
2018-05-10 downloaded from the CCDC.
;
_cell_angle_alpha 90.653(7)
_cell_angle_beta 93.450(7)
_cell_angle_gamma 113.629(7)
_cell_formula_units_Z 2
_cell_length_a 10.0321(13)
_cell_length_b 11.8164(17)
_cell_length_c 15.471(2)
_cell_measurement_reflns_used 6698
_cell_measurement_temperature 293(2)
_cell_measurement_theta_max 26.37
_cell_measurement_theta_min 3.18
_cell_volume 1675.9(4)
_computing_structure_refinement 'SHELXL-97 (Sheldrick, 1997)'
_computing_structure_solution 'SHELXS-97 (Sheldrick, 1990)'
_diffrn_ambient_temperature 293(2)
_diffrn_measured_fraction_theta_full 0.991
_diffrn_measured_fraction_theta_max 0.991
_diffrn_measurement_device_type 'Bruker APEX-II CCD'
_diffrn_measurement_method '\f and \w scans'
_diffrn_radiation_monochromator graphite
_diffrn_radiation_source 'fine-focus sealed tube'
_diffrn_radiation_type MoK\a
_diffrn_radiation_wavelength 0.71073
_diffrn_reflns_av_R_equivalents 0.0297
_diffrn_reflns_av_sigmaI/netI 0.0637
_diffrn_reflns_limit_h_max 12
_diffrn_reflns_limit_h_min -12
_diffrn_reflns_limit_k_max 14
_diffrn_reflns_limit_k_min -14
_diffrn_reflns_limit_l_max 19
_diffrn_reflns_limit_l_min -19
_diffrn_reflns_number 11156
_diffrn_reflns_theta_full 26.45
_diffrn_reflns_theta_max 26.45
_diffrn_reflns_theta_min 3.18
_exptl_absorpt_coefficient_mu 0.075
_exptl_crystal_density_diffrn 1.266
_exptl_crystal_density_method 'not measured'
_exptl_crystal_description block
_exptl_crystal_F_000 668
_refine_diff_density_max 0.242
_refine_diff_density_min -0.226
_refine_diff_density_rms 0.043
_refine_ls_extinction_method none
_refine_ls_goodness_of_fit_ref 1.020
_refine_ls_hydrogen_treatment mixed
_refine_ls_matrix_type full
_refine_ls_number_parameters 451
_refine_ls_number_reflns 6851
_refine_ls_number_restraints 0
_refine_ls_restrained_S_all 1.020
_refine_ls_R_factor_all 0.0749
_refine_ls_R_factor_gt 0.0461
_refine_ls_shift/su_max 0.000
_refine_ls_shift/su_mean 0.000
_refine_ls_structure_factor_coef Fsqd
_refine_ls_weighting_details 'calc w=1/[\s^2^(Fo^2^)+(0.0340P)^2^+0.4776P] where P=(Fo^2^+2Fc^2^)/3'
_refine_ls_weighting_scheme calc
_refine_ls_wR_factor_gt 0.1005
_refine_ls_wR_factor_ref 0.1127
_reflns_number_gt 4866
_reflns_number_total 6851
_reflns_threshold_expression >2sigma(I)
_cod_data_source_file c8tc01309h2.cif
_cod_data_source_block s_CCDC2
_cod_original_sg_symbol_H-M P-1
_cod_database_code 7237319

loop_
_symmetry_equiv_pos_as_xyz
'x, y, z'
'-x, -y, -z'

loop_
_atom_site_label
_atom_site_type_symbol
_atom_site_fract_x
_atom_site_fract_y
_atom_site_fract_z
_atom_site_U_iso_or_equiv
_atom_site_adp_type
_atom_site_occupancy
_atom_site_symmetry_multiplicity
_atom_site_calc_flag
_atom_site_refinement_flags
N1 N 0.63630(15) -0.00506(12) 0.07792(9) 0.0242(3) Uani 1 1 d .
N2 N 0.48867(14) -0.05065(12) 0.19776(9) 0.0237(3) Uani 1 1 d .
N3 N 0.57299(14) 0.15010(12) 0.14072(9) 0.0240(3) Uani 1 1 d .
N4 N 0.73757(15) 0.55492(13) 0.46097(9) 0.0265(3) Uani 1 1 d .
C5 C 0.64099(17) 0.11042(15) 0.08335(11) 0.0224(4) Uani 1 1 d .
C6 C 0.55856(17) -0.08208(15) 0.13660(10) 0.0224(4) Uani 1 1 d .
C7 C 0.41136(17) 0.10351(14) 0.25908(10) 0.0215(3) Uani 1 1 d .
C8 C 0.50280(17) 0.22723(14) 0.30791(10) 0.0213(3) Uani 1 1 d .
C9 C 0.49840(17) 0.06541(15) 0.19595(10) 0.0217(3) Uani 1 1 d .
C10 C 0.72944(17) 0.20090(15) 0.02171(11) 0.0242(4) Uani 1 1 d .
C11 C 0.64932(18) 0.26035(15) 0.33441(11) 0.0249(4) Uani 1 1 d .
H11A H 0.6955 0.2097 0.3185 0.030 Uiso 1 1 calc R
C12 C 0.54963(18) -0.21087(15) 0.13499(11) 0.0251(4) Uani 1 1 d .
C13 C 0.51344(18) 0.41121(16) 0.38435(11) 0.0282(4) Uani 1 1 d .
H13A H 0.4669 0.4610 0.4014 0.034 Uiso 1 1 calc R
C14 C 0.65898(18) 0.44323(14) 0.40972(11) 0.0238(4) Uani 1 1 d .
C15 C 0.40623(19) -0.04002(16) 0.38817(11) 0.0281(4) Uani 1 1 d .
H15A H 0.5072 -0.0061 0.3981 0.034 Uiso 1 1 calc R
C16 C 0.72747(18) 0.36805(15) 0.38436(11) 0.0250(4) Uani 1 1 d .
H16A H 0.8256 0.3897 0.4008 0.030 Uiso 1 1 calc R
C17 C 0.79949(19) 0.16514(17) -0.04153(11) 0.0286(4) Uani 1 1 d .
H17A H 0.7900 0.0837 -0.0460 0.034 Uiso 1 1 calc R
C18 C 0.74267(19) 0.32335(16) 0.02704(12) 0.0312(4) Uani 1 1 d .
H18A H 0.6952 0.3476 0.0686 0.037 Uiso 1 1 calc R
C19 C 0.27575(17) 0.10380(15) 0.20666(10) 0.0220(4) Uani 1 1 d .
C20 C 0.43685(18) 0.30441(15) 0.33329(11) 0.0263(4) Uani 1 1 d .
H20A H 0.3394 0.2842 0.3158 0.032 Uiso 1 1 calc R
C21 C 0.18841(18) -0.04984(15) 0.30720(11) 0.0241(4) Uani 1 1 d .
C22 C 0.26885(19) 0.17726(16) 0.13972(11) 0.0280(4) Uani 1 1 d .
H22A H 0.3535 0.2373 0.1205 0.034 Uiso 1 1 calc R
C23 C 0.33988(17) 0.00167(14) 0.32279(10) 0.0224(4) Uani 1 1 d .
C24 C 0.10134(19) -0.14387(15) 0.35804(12) 0.0300(4) Uani 1 1 d .
H24A H 0.0004 -0.1787 0.3477 0.036 Uiso 1 1 calc R
C25 C 0.14851(18) 0.01273(15) 0.23560(11) 0.0243(4) Uani 1 1 d .
C26 C 0.86326(17) 0.68772(16) 0.57465(11) 0.0269(4) Uani 1 1 d .
C27 C 0.01298(18) -0.00499(17) 0.19611(12) 0.0306(4) Uani 1 1 d .
H27A H -0.0718 -0.0658 0.2146 0.037 Uiso 1 1 calc R
C28 C 0.4505(2) -0.29997(16) 0.18402(12) 0.0310(4) Uani 1 1 d .
H28A H 0.3905 -0.2787 0.2183 0.037 Uiso 1 1 calc R
C29 C 0.82073(18) 0.75686(16) 0.51032(11) 0.0265(4) Uani 1 1 d .
C30 C 0.4412(2) -0.42071(17) 0.18181(13) 0.0362(4) Uani 1 1 d .
H30A H 0.3740 -0.4802 0.2140 0.043 Uiso 1 1 calc R
C31 C 0.80767(17) 0.56355(16) 0.54285(11) 0.0261(4) Uani 1 1 d .
C32 C 0.8264(2) 0.40831(17) -0.02959(12) 0.0356(4) Uani 1 1 d .
H32A H 0.8353 0.4897 -0.0260 0.043 Uiso 1 1 calc R
C33 C 0.8834(2) 0.25133(18) -0.09780(12) 0.0359(4) Uani 1 1 d .
H33A H 0.9306 0.2276 -0.1398 0.043 Uiso 1 1 calc R
C34 C 0.1682(2) -0.18422(16) 0.42408(12) 0.0336(4) Uani 1 1 d .
H34A H 0.1116 -0.2460 0.4592 0.040 Uiso 1 1 calc R
C35 C 0.93485(19) 0.71776(18) 0.65749(12) 0.0326(4) Uani 1 1 d .
H35A H 0.9736 0.7991 0.6791 0.039 Uiso 1 1 calc R
C36 C 0.68626(19) 0.70860(17) 0.36838(12) 0.0323(4) Uani 1 1 d .
H36A H 0.6370 0.6528 0.3227 0.039 Uiso 1 1 calc R
C37 C 0.74297(18) 0.67201(15) 0.44129(11) 0.0256(4) Uani 1 1 d .
C38 C 0.83830(19) 0.87930(16) 0.50585(12) 0.0317(4) Uani 1 1 d .
H38A H 0.8884 0.9358 0.5510 0.038 Uiso 1 1 calc R
C39 C 0.6389(2) -0.24388(17) 0.08468(13) 0.0379(5) Uani 1 1 d .
H39A H 0.7048 -0.1852 0.0514 0.046 Uiso 1 1 calc R
C40 C 0.3194(2) -0.13357(16) 0.43878(12) 0.0332(4) Uani 1 1 d .
H40A H 0.3626 -0.1628 0.4830 0.040 Uiso 1 1 calc R
C41 C 0.9472(2) 0.6255(2) 0.70660(12) 0.0387(5) Uani 1 1 d .
H41A H 0.9947 0.6447 0.7617 0.046 Uiso 1 1 calc R
C42 C 0.0062(2) 0.06896(18) 0.12913(12) 0.0354(4) Uani 1 1 d .
H42A H -0.0840 0.0577 0.1024 0.042 Uiso 1 1 calc R
C43 C 0.1322(2) 0.16004(18) 0.10107(12) 0.0340(4) Uani 1 1 d .
H43A H 0.1255 0.2098 0.0563 0.041 Uiso 1 1 calc R
C44 C 0.7808(2) 0.91636(17) 0.43387(13) 0.0366(5) Uani 1 1 d .
H44A H 0.7921 0.9982 0.4306 0.044 Uiso 1 1 calc R
C45 C 0.81853(19) 0.47016(17) 0.59240(12) 0.0325(4) Uani 1 1 d .
H45A H 0.7799 0.3886 0.5713 0.039 Uiso 1 1 calc R
C46 C 0.8971(2) 0.37249(18) -0.09168(12) 0.0377(5) Uani 1 1 d .
H46A H 0.9538 0.4300 -0.1294 0.045 Uiso 1 1 calc R
C47 C 0.8886(2) 0.50242(19) 0.67409(13) 0.0386(5) Uani 1 1 d .
H47A H 0.8973 0.4413 0.7084 0.046 Uiso 1 1 calc R
C48 C 0.7056(2) 0.83181(17) 0.36582(13) 0.0364(4) Uani 1 1 d .
H48A H 0.6676 0.8585 0.3178 0.044 Uiso 1 1 calc R
C49 C 0.5313(2) -0.45235(18) 0.13220(14) 0.0454(5) Uani 1 1 d .
H49A H 0.5258 -0.5328 0.1313 0.054 Uiso 1 1 calc R
C50 C 0.6306(3) -0.36359(19) 0.08354(16) 0.0523(6) Uani 1 1 d .
H50A H 0.6917 -0.3847 0.0501 0.063 Uiso 1 1 calc R

loop_
_atom_site_aniso_label
_atom_site_aniso_U_11
_atom_site_aniso_U_22
_atom_site_aniso_U_33
_atom_site_aniso_U_23
_atom_site_aniso_U_13
_atom_site_aniso_U_12
N1 0.0241(7) 0.0251(7) 0.0229(7) -0.0023(6) 0.0004(6) 0.0095(6)
N2 0.0247(7) 0.0235(7) 0.0222(7) -0.0029(6) 0.0002(6) 0.0092(6)
N3 0.0235(7) 0.0242(7) 0.0230(7) -0.0017(6) 0.0007(6) 0.0083(6)
N4 0.0274(7) 0.0222(7) 0.0259(8) -0.0045(6) -0.0015(6) 0.0063(6)
C5 0.0182(8) 0.0253(9) 0.0216(8) -0.0022(7) -0.0030(6) 0.0074(7)
C6 0.0191(8) 0.0253(9) 0.0203(8) -0.0043(7) -0.0040(6) 0.0073(7)
C7 0.0211(8) 0.0206(8) 0.0215(8) -0.0011(7) 0.0014(6) 0.0073(7)
C8 0.0226(8) 0.0194(8) 0.0193(8) 0.0010(6) 0.0036(6) 0.0055(7)
C9 0.0181(8) 0.0225(8) 0.0216(8) -0.0047(7) -0.0039(6) 0.0060(7)
C10 0.0215(8) 0.0267(9) 0.0222(9) -0.0010(7) -0.0019(6) 0.0077(7)
C11 0.0262(9) 0.0236(8) 0.0263(9) -0.0034(7) 0.0016(7) 0.0114(7)
C12 0.0285(9) 0.0241(9) 0.0218(9) -0.0027(7) -0.0028(7) 0.0104(7)
C13 0.0249(9) 0.0257(9) 0.0341(10) -0.0066(8) 0.0047(7) 0.0102(8)
C14 0.0248(8) 0.0180(8) 0.0233(9) -0.0020(7) 0.0031(7) 0.0031(7)
C15 0.0283(9) 0.0265(9) 0.0266(9) -0.0033(7) -0.0014(7) 0.0085(8)
C16 0.0201(8) 0.0255(9) 0.0272(9) -0.0013(7) 0.0002(7) 0.0073(7)
C17 0.0326(9) 0.0288(9) 0.0221(9) -0.0023(7) 0.0004(7) 0.0102(8)
C18 0.0300(9) 0.0304(10) 0.0318(10) -0.0006(8) 0.0033(8) 0.0105(8)
C19 0.0218(8) 0.0224(8) 0.0219(9) -0.0049(7) -0.0003(6) 0.0095(7)
C20 0.0201(8) 0.0267(9) 0.0307(10) -0.0030(7) 0.0024(7) 0.0081(7)
C21 0.0258(9) 0.0218(8) 0.0248(9) -0.0053(7) 0.0021(7) 0.0098(7)
C22 0.0282(9) 0.0299(9) 0.0261(9) 0.0009(8) 0.0039(7) 0.0116(8)
C23 0.0244(8) 0.0200(8) 0.0211(8) -0.0043(7) 0.0028(6) 0.0072(7)
C24 0.0275(9) 0.0240(9) 0.0368(10) 0.0003(8) 0.0096(8) 0.0077(8)
C25 0.0251(8) 0.0219(8) 0.0251(9) -0.0050(7) 0.0031(7) 0.0085(7)
C26 0.0202(8) 0.0289(9) 0.0284(9) -0.0049(7) 0.0043(7) 0.0063(7)
C27 0.0217(9) 0.0332(10) 0.0340(10) -0.0033(8) 0.0013(7) 0.0083(8)
C28 0.0331(10) 0.0286(9) 0.0302(10) -0.0018(8) -0.0012(8) 0.0119(8)
C29 0.0213(8) 0.0278(9) 0.0274(9) -0.0046(7) 0.0054(7) 0.0064(7)
C30 0.0400(11) 0.0264(9) 0.0379(11) 0.0029(8) 0.0012(9) 0.0090(9)
C31 0.0210(8) 0.0305(9) 0.0243(9) -0.0021(7) 0.0031(7) 0.0076(7)
C32 0.0386(11) 0.0263(9) 0.0372(11) 0.0030(8) 0.0019(8) 0.0082(9)
C33 0.0412(11) 0.0393(11) 0.0230(9) 0.0010(8) 0.0064(8) 0.0114(9)
C34 0.0434(11) 0.0242(9) 0.0338(11) 0.0062(8) 0.0149(9) 0.0123(9)
C35 0.0274(9) 0.0383(10) 0.0298(10) -0.0108(8) 0.0008(7) 0.0111(8)
C36 0.0307(10) 0.0282(9) 0.0333(10) -0.0045(8) -0.0011(8) 0.0076(8)
C37 0.0228(8) 0.0220(8) 0.0291(9) -0.0026(7) 0.0043(7) 0.0059(7)
C38 0.0281(9) 0.0278(9) 0.0345(10) -0.0086(8) 0.0032(8) 0.0064(8)
C39 0.0486(12) 0.0307(10) 0.0375(11) 0.0003(8) 0.0128(9) 0.0178(9)
C40 0.0459(11) 0.0285(10) 0.0273(10) 0.0024(8) 0.0028(8) 0.0172(9)
C41 0.0345(10) 0.0559(13) 0.0252(10) -0.0053(9) -0.0017(8) 0.0182(10)
C42 0.0262(9) 0.0474(12) 0.0351(11) -0.0060(9) -0.0052(8) 0.0186(9)
C43 0.0365(10) 0.0427(11) 0.0280(10) 0.0027(8) 0.0008(8) 0.0215(9)
C44 0.0370(10) 0.0230(9) 0.0489(12) -0.0051(8) 0.0042(9) 0.0111(8)
C45 0.0324(10) 0.0303(10) 0.0337(10) -0.0021(8) 0.0020(8) 0.0117(8)
C46 0.0396(11) 0.0364(11) 0.0269(10) 0.0049(8) 0.0052(8) 0.0043(9)
C47 0.0417(11) 0.0458(12) 0.0305(10) 0.0047(9) 0.0024(8) 0.0200(10)
C48 0.0374(10) 0.0332(10) 0.0393(11) 0.0014(9) -0.0005(8) 0.0155(9)
C49 0.0633(14) 0.0251(10) 0.0512(13) -0.0025(9) 0.0053(11) 0.0211(10)
C50 0.0702(16) 0.0366(12) 0.0595(15) -0.0013(11) 0.0237(12) 0.0288(12)

loop_
_atom_type_symbol
_atom_type_description
_atom_type_scat_dispersion_real
_atom_type_scat_dispersion_imag
_atom_type_scat_source
C C 0.0033 0.0016 'International Tables Vol C Tables 4.2.6.8 and 6.1.1.4'
H H 0.0000 0.0000 'International Tables Vol C Tables 4.2.6.8 and 6.1.1.4'
N N 0.0061 0.0033 'International Tables Vol C Tables 4.2.6.8 and 6.1.1.4'

loop_
_geom_angle_atom_site_label_1
_geom_angle_atom_site_label_2
_geom_angle_atom_site_label_3
_geom_angle
C6 N1 C5 115.24(14)
C9 N2 C6 115.18(14)
C9 N3 C5 114.67(14)
C31 N4 C37 108.21(14)
C31 N4 C14 126.01(14)
C37 N4 C14 125.44(14)
N3 C5 N1 124.93(15)
N3 C5 C10 117.48(15)
N1 C5 C10 117.59(14)
N1 C6 N2 124.39(15)
N1 C6 C12 118.22(15)
N2 C6 C12 117.39(15)
C9 C7 C23 111.49(13)
C9 C7 C8 112.73(13)
C23 C7 C8 110.79(13)
C9 C7 C19 106.94(13)
C23 C7 C19 100.93(13)
C8 C7 C19 113.33(13)
C20 C8 C11 118.10(15)
C20 C8 C7 120.02(14)
C11 C8 C7 121.65(15)
N2 C9 N3 125.56(15)
N2 C9 C7 117.62(14)
N3 C9 C7 116.74(14)
C17 C10 C18 119.59(16)
C17 C10 C5 120.63(15)
C18 C10 C5 119.78(15)
C16 C11 C8 120.93(16)
C16 C11 H11A 119.5
C8 C11 H11A 119.5
C39 C12 C28 119.19(16)
C39 C12 C6 120.60(16)
C28 C12 C6 120.22(16)
C14 C13 C20 119.85(16)
C14 C13 H13A 120.1
C20 C13 H13A 120.1
C13 C14 C16 119.73(15)
C13 C14 N4 119.32(15)
C16 C14 N4 120.95(15)
C23 C15 C40 118.69(16)
C23 C15 H15A 120.7
C40 C15 H15A 120.7
C14 C16 C11 120.00(15)
C14 C16 H16A 120.0
C11 C16 H16A 120.0
C33 C17 C10 119.84(17)
C33 C17 H17A 120.1
C10 C17 H17A 120.1
C32 C18 C10 119.96(17)
C32 C18 H18A 120.0
C10 C18 H18A 120.0
C22 C19 C25 120.89(15)
C22 C19 C7 128.84(15)
C25 C19 C7 110.26(14)
C8 C20 C13 121.38(15)
C8 C20 H20A 119.3
C13 C20 H20A 119.3
C24 C21 C23 120.45(16)
C24 C21 C25 130.50(16)
C23 C21 C25 109.03(14)
C19 C22 C43 118.75(17)
C19 C22 H22A 120.6
C43 C22 H22A 120.6
C15 C23 C21 120.79(15)
C15 C23 C7 128.44(15)
C21 C23 C7 110.77(14)
C34 C24 C21 118.52(17)
C34 C24 H24A 120.7
C21 C24 H24A 120.7
C27 C25 C19 120.06(17)
C27 C25 C21 130.96(16)
C19 C25 C21 108.98(14)
C35 C26 C31 119.09(17)
C35 C26 C29 133.76(17)
C31 C26 C29 107.01(15)
C42 C27 C25 118.97(17)
C42 C27 H27A 120.5
C25 C27 H27A 120.5
C12 C28 C30 120.18(18)
C12 C28 H28A 119.9
C30 C28 H28A 119.9
C38 C29 C37 119.45(17)
C38 C29 C26 133.91(16)
C37 C29 C26 106.62(15)
C49 C30 C28 120.20(18)
C49 C30 H30A 119.9
C28 C30 H30A 119.9
C45 C31 N4 129.00(16)
C45 C31 C26 121.83(16)
N4 C31 C26 109.05(15)
C18 C32 C46 120.16(18)
C18 C32 H32A 119.9
C46 C32 H32A 119.9
C46 C33 C17 120.27(18)
C46 C33 H33A 119.9
C17 C33 H33A 119.9
C24 C34 C40 120.84(16)
C24 C34 H34A 119.6
C40 C34 H34A 119.6
C41 C35 C26 119.25(17)
C41 C35 H35A 120.4
C26 C35 H35A 120.4
C37 C36 C48 117.66(17)
C37 C36 H36A 121.2
C48 C36 H36A 121.2
C36 C37 N4 129.39(15)
C36 C37 C29 121.54(16)
N4 C37 C29 109.07(15)
C44 C38 C29 119.42(17)
C44 C38 H38A 120.3
C29 C38 H38A 120.3
C12 C39 C50 120.42(19)
C12 C39 H39A 119.8
C50 C39 H39A 119.8
C15 C40 C34 120.70(18)
C15 C40 H40A 119.6
C34 C40 H40A 119.6
C35 C41 C47 120.52(18)
C35 C41 H41A 119.7
C47 C41 H41A 119.7
C27 C42 C43 120.96(17)
C27 C42 H42A 119.5
C43 C42 H42A 119.5
C42 C43 C22 120.35(18)
C42 C43 H43A 119.8
C22 C43 H43A 119.8
C38 C44 C48 120.48(17)
C38 C44 H44A 119.8
C48 C44 H44A 119.8
C47 C45 C31 117.75(17)
C47 C45 H45A 121.1
C31 C45 H45A 121.1
C33 C46 C32 120.17(18)
C33 C46 H46A 119.9
C32 C46 H46A 119.9
C45 C47 C41 121.54(19)
C45 C47 H47A 119.2
C41 C47 H47A 119.2
C36 C48 C44 121.43(19)
C36 C48 H48A 119.3
C44 C48 H48A 119.3
C30 C49 C50 119.72(18)
C30 C49 H49A 120.1
C50 C49 H49A 120.1
C39 C50 C49 120.3(2)
C39 C50 H50A 119.9
C49 C50 H50A 119.9

loop_
_geom_bond_atom_site_label_1
_geom_bond_atom_site_label_2
_geom_bond_distance
N1 C6 1.340(2)
N1 C5 1.348(2)
N2 C9 1.336(2)
N2 C6 1.344(2)
N3 C9 1.337(2)
N3 C5 1.339(2)
N4 C31 1.394(2)
N4 C37 1.400(2)
N4 C14 1.435(2)
C5 C10 1.485(2)
C6 C12 1.488(2)
C7 C9 1.525(2)
C7 C23 1.534(2)
C7 C8 1.538(2)
C7 C19 1.543(2)
C8 C20 1.389(2)
C8 C11 1.395(2)
C10 C17 1.393(2)
C10 C18 1.400(2)
C11 C16 1.391(2)
C11 H11A 0.9300
C12 C39 1.384(2)
C12 C28 1.394(2)
C13 C14 1.383(2)
C13 C20 1.391(2)
C13 H13A 0.9300
C14 C16 1.389(2)
C15 C23 1.379(2)
C15 C40 1.387(2)
C15 H15A 0.9300
C16 H16A 0.9300
C17 C33 1.387(2)
C17 H17A 0.9300
C18 C32 1.383(3)
C18 H18A 0.9300
C19 C22 1.375(2)
C19 C25 1.402(2)
C20 H20A 0.9300
C21 C24 1.393(2)
C21 C23 1.396(2)
C21 C25 1.462(2)
C22 C43 1.398(2)
C22 H22A 0.9300
C24 C34 1.381(3)
C24 H24A 0.9300
C25 C27 1.391(2)
C26 C35 1.400(2)
C26 C31 1.414(2)
C26 C29 1.445(3)
C27 C42 1.379(3)
C27 H27A 0.9300
C28 C30 1.392(3)
C28 H28A 0.9300
C29 C38 1.389(2)
C29 C37 1.415(2)
C30 C49 1.376(3)
C30 H30A 0.9300
C31 C45 1.387(3)
C32 C46 1.384(3)
C32 H32A 0.9300
C33 C46 1.384(3)
C33 H33A 0.9300
C34 C40 1.392(3)
C34 H34A 0.9300
C35 C41 1.378(3)
C35 H35A 0.9300
C36 C37 1.383(3)
C36 C48 1.391(3)
C36 H36A 0.9300
C38 C44 1.379(3)
C38 H38A 0.9300
C39 C50 1.383(3)
C39 H39A 0.9300
C40 H40A 0.9300
C41 C47 1.405(3)
C41 H41A 0.9300
C42 C43 1.389(3)
C42 H42A 0.9300
C43 H43A 0.9300
C44 C48 1.397(3)
C44 H44A 0.9300
C45 C47 1.380(3)
C45 H45A 0.9300
C46 H46A 0.9300
C47 H47A 0.9300
C48 H48A 0.9300
C49 C50 1.389(3)
C49 H49A 0.9300
C50 H50A 0.9300

loop_
_geom_torsion_atom_site_label_1
_geom_torsion_atom_site_label_2
_geom_torsion_atom_site_label_3
_geom_torsion_atom_site_label_4
_geom_torsion
C9 N3 C5 N1 1.1(2)
C9 N3 C5 C10 -178.26(14)
C6 N1 C5 N3 -1.2(2)
C6 N1 C5 C10 178.12(14)
C5 N1 C6 N2 -0.1(2)
C5 N1 C6 C12 -179.47(14)
C9 N2 C6 N1 1.4(2)
C9 N2 C6 C12 -179.24(14)
C9 C7 C8 C20 148.82(15)
C23 C7 C8 C20 -85.45(19)
C19 C7 C8 C20 27.2(2)
C9 C7 C8 C11 -36.8(2)
C23 C7 C8 C11 88.96(18)
C19 C7 C8 C11 -158.42(15)
C6 N2 C9 N3 -1.6(2)
C6 N2 C9 C7 175.21(13)
C5 N3 C9 N2 0.4(2)
C5 N3 C9 C7 -176.39(13)
C23 C7 C9 N2 6.91(19)
C8 C7 C9 N2 132.26(15)
C19 C7 C9 N2 -102.53(16)
C23 C7 C9 N3 -176.00(13)
C8 C7 C9 N3 -50.65(19)
C19 C7 C9 N3 74.55(17)
N3 C5 C10 C17 -177.98(15)
N1 C5 C10 C17 2.6(2)
N3 C5 C10 C18 2.0(2)
N1 C5 C10 C18 -177.39(15)
C20 C8 C11 C16 -0.4(2)
C7 C8 C11 C16 -174.94(15)
N1 C6 C12 C39 11.0(2)
N2 C6 C12 C39 -168.43(16)
N1 C6 C12 C28 -168.76(15)
N2 C6 C12 C28 11.8(2)
C20 C13 C14 C16 -0.3(3)
C20 C13 C14 N4 178.79(15)
C31 N4 C14 C13 121.35(19)
C37 N4 C14 C13 -51.1(2)
C31 N4 C14 C16 -59.5(2)
C37 N4 C14 C16 128.02(18)
C13 C14 C16 C11 -0.7(3)
N4 C14 C16 C11 -179.78(15)
C8 C11 C16 C14 1.1(3)
C18 C10 C17 C33 0.9(3)
C5 C10 C17 C33 -179.09(16)
C17 C10 C18 C32 -0.8(3)
C5 C10 C18 C32 179.21(16)
C9 C7 C19 C22 -64.1(2)
C23 C7 C19 C22 179.20(16)
C8 C7 C19 C22 60.7(2)
C9 C7 C19 C25 115.08(15)
C23 C7 C19 C25 -1.59(16)
C8 C7 C19 C25 -120.08(15)
C11 C8 C20 C13 -0.6(3)
C7 C8 C20 C13 174.00(15)
C14 C13 C20 C8 1.0(3)
C25 C19 C22 C43 0.3(2)
C7 C19 C22 C43 179.46(16)
C40 C15 C23 C21 -0.6(2)
C40 C15 C23 C7 179.63(15)
C24 C21 C23 C15 0.5(2)
C25 C21 C23 C15 179.23(15)
C24 C21 C23 C7 -179.65(15)
C25 C21 C23 C7 -0.93(18)
C9 C7 C23 C15 68.1(2)
C8 C7 C23 C15 -58.3(2)
C19 C7 C23 C15 -178.67(16)
C9 C7 C23 C21 -111.75(15)
C8 C7 C23 C21 121.83(14)
C19 C7 C23 C21 1.51(16)
C23 C21 C24 C34 0.3(2)
C25 C21 C24 C34 -178.13(16)
C22 C19 C25 C27 0.5(2)
C7 C19 C25 C27 -178.78(15)
C22 C19 C25 C21 -179.56(15)
C7 C19 C25 C21 1.15(18)
C24 C21 C25 C27 -1.7(3)
C23 C21 C25 C27 179.78(17)
C24 C21 C25 C19 178.40(17)
C23 C21 C25 C19 -0.14(18)
C19 C25 C27 C42 -0.7(3)
C21 C25 C27 C42 179.43(17)
C39 C12 C28 C30 -0.4(3)
C6 C12 C28 C30 179.36(16)
C35 C26 C29 C38 2.0(3)
C31 C26 C29 C38 177.42(18)
C35 C26 C29 C37 -176.41(18)
C31 C26 C29 C37 -0.96(18)
C12 C28 C30 C49 1.0(3)
C37 N4 C31 C45 173.82(17)
C14 N4 C31 C45 0.3(3)
C37 N4 C31 C26 -2.19(18)
C14 N4 C31 C26 -175.71(15)
C35 C26 C31 C45 1.8(2)
C29 C26 C31 C45 -174.41(16)
C35 C26 C31 N4 178.19(15)
C29 C26 C31 N4 1.95(18)
C10 C18 C32 C46 0.1(3)
C10 C17 C33 C46 -0.4(3)
C21 C24 C34 C40 -1.0(3)
C31 C26 C35 C41 -1.1(2)
C29 C26 C35 C41 173.90(18)
C48 C36 C37 N4 179.08(17)
C48 C36 C37 C29 -1.3(3)
C31 N4 C37 C36 -178.79(17)
C14 N4 C37 C36 -5.2(3)
C31 N4 C37 C29 1.57(18)
C14 N4 C37 C29 175.14(15)
C38 C29 C37 C36 1.3(3)
C26 C29 C37 C36 179.97(16)
C38 C29 C37 N4 -179.02(15)
C26 C29 C37 N4 -0.36(18)
C37 C29 C38 C44 -0.6(3)
C26 C29 C38 C44 -178.79(18)
C28 C12 C39 C50 -0.5(3)
C6 C12 C39 C50 179.81(19)
C23 C15 C40 C34 -0.2(3)
C24 C34 C40 C15 1.0(3)
C26 C35 C41 C47 0.0(3)
C25 C27 C42 C43 0.0(3)
C27 C42 C43 C22 0.9(3)
C19 C22 C43 C42 -1.0(3)
C29 C38 C44 C48 -0.1(3)
N4 C31 C45 C47 -176.85(17)
C26 C31 C45 C47 -1.3(3)
C17 C33 C46 C32 -0.3(3)
C18 C32 C46 C33 0.5(3)
C31 C45 C47 C41 0.1(3)
C35 C41 C47 C45 0.6(3)
C37 C36 C48 C44 0.7(3)
C38 C44 C48 C36 0.0(3)
C28 C30 C49 C50 -0.7(3)
C12 C39 C50 C49 0.7(3)
C30 C49 C50 C39 -0.1(4)
